data_1520118
loop_
_publ_author_name
'Sinha, A. S.'
'Rao Khandavilli, U. B.'
'O&#x2019;Connor, E. L.'
'Deadman, B. J.'
'Maguire, A. R.'
'Lawrence, S. E.'

_publ_section_title
;
 Novel co-crystals of the nutraceutical sinapic acid
;
_journal_issue 26
_journal_name_full CrystEngComm
_journal_page_first 4832
_journal_paper_doi 10.1039/C5CE00777A
_journal_volume 17
_journal_year 2015
_chemical_formula_moiety 'C11 H12 O5'
_chemical_formula_sum 'C11 H12 O5'
_chemical_formula_weight 224.21
_chemical_name_common 'Sinapic Acid'
_space_group_crystal_system monoclinic
_space_group_IT_number 14
_space_group_name_Hall '-P 2yn'
_space_group_name_H-M_alt 'P 1 21/n 1'
_symmetry_space_group_name_Hall '-P 2yn'
_symmetry_space_group_name_H-M 'P 1 21/n 1'
_atom_sites_solution_hydrogens geom
_atom_sites_solution_primary direct
_atom_sites_solution_secondary difmap
_audit_update_record
;
2015-04-21 deposited with the CCDC.
2015-05-29 downloaded from the CCDC.
;
_cell_angle_alpha 90
_cell_angle_beta 90.383(3)
_cell_angle_gamma 90
_cell_formula_units_Z 4
_cell_length_a 4.7531(7)
_cell_length_b 15.683(2)
_cell_length_c 14.170(2)
_cell_measurement_reflns_used 3806
_cell_measurement_temperature 296.(2)
_cell_measurement_theta_max 25.3608
_cell_measurement_theta_min 2.5974
_cell_volume 1056.2(3)
_computing_cell_refinement 'SAINT V7.68A (Bruker AXS, 2009)'
_computing_data_collection 'Bruker Instrument Service v2011.12.3.0'
_computing_data_reduction 'SAINT V7.68A (Bruker AXS, 2009)'
_computing_molecular_graphics 'Mercury 3.0 (Macrae et al., 2008)'
_computing_structure_refinement 'SHELXL-97 (Sheldrick, 2008)'
_computing_structure_solution 'SHELXS-97 (Sheldrick, 2008)'
_diffrn_ambient_temperature 296.(2)
_diffrn_detector_area_resol_mean 8.3333
_diffrn_measured_fraction_theta_full 0.998
_diffrn_measured_fraction_theta_max 0.998
_diffrn_measurement_device_type 'Bruker APEXII DUO'
_diffrn_measurement_method '\f & \w scans'
_diffrn_radiation_monochromator Graphite
_diffrn_radiation_source 'Fine-focus sealed tube'
_diffrn_radiation_type MoK\a
_diffrn_radiation_wavelength 0.71073
_diffrn_reflns_av_R_equivalents 0.0415
_diffrn_reflns_av_sigmaI/netI 0.0259
_diffrn_reflns_limit_h_max 5
_diffrn_reflns_limit_h_min -5
_diffrn_reflns_limit_k_max 19
_diffrn_reflns_limit_k_min -19
_diffrn_reflns_limit_l_max 17
_diffrn_reflns_limit_l_min -17
_diffrn_reflns_number 14863
_diffrn_reflns_theta_full 26.41
_diffrn_reflns_theta_max 26.41
_diffrn_reflns_theta_min 1.94
_exptl_absorpt_coefficient_mu 0.112
_exptl_absorpt_correction_T_max 0.99
_exptl_absorpt_correction_T_min 0.81
_exptl_absorpt_correction_type multi-scan
_exptl_absorpt_process_details 'SADABS V2008/1 (Bruker AXS)'
_exptl_crystal_colour 'clear colourless'
_exptl_crystal_density_diffrn 1.410
_exptl_crystal_density_method 'not measured'
_exptl_crystal_description Plate
_exptl_crystal_F_000 472
_exptl_crystal_size_max 0.450
_exptl_crystal_size_mid 0.180
_exptl_crystal_size_min 0.130
_refine_diff_density_max 0.156
_refine_diff_density_min -0.159
_refine_ls_extinction_method none
_refine_ls_goodness_of_fit_ref 1.301
_refine_ls_hydrogen_treatment mixed
_refine_ls_matrix_type full
_refine_ls_number_parameters 155
_refine_ls_number_reflns 2159
_refine_ls_number_restraints 0
_refine_ls_restrained_S_all 1.301
_refine_ls_R_factor_all 0.0613
_refine_ls_R_factor_gt 0.0392
_refine_ls_shift/su_max 0.000
_refine_ls_shift/su_mean 0.000
_refine_ls_structure_factor_coef Fsqd
_refine_ls_weighting_details 'calc w=1/[\s^2^(Fo^2^)+(0.0518P)^2^+0.0000P] where P=(Fo^2^+2Fc^2^)/3'
_refine_ls_weighting_scheme calc
_refine_ls_wR_factor_gt 0.1034
_refine_ls_wR_factor_ref 0.1148
_reflns_number_gt 1546
_reflns_number_total 2159
_reflns_threshold_expression >2sigma(I)
_cod_data_source_file c5ce00777a2.cif
_cod_data_source_block SA
_cod_depositor_comments
;Adding full bibliography for 1520118--1520122.cif.

The following automatic conversions were performed:

data name '_iucr_refine_instruction_details' was replaced with
'_iucr_refine_instructions_details' as specified in the replacement
file 'data/replacement-values/replacement_tags.lst'.

Automatic conversion script
Id: cif_correct_tags 9268 2022-04-12 08:56:07Z antanas 
;
_cod_database_code 1520118

loop_
_space_group_symop_operation_xyz
'x, y, z'
'-x+1/2, y+1/2, -z+1/2'
'-x, -y, -z'
'x-1/2, -y-1/2, z-1/2'

loop_
_atom_site_type_symbol
_atom_site_label
_atom_site_fract_x
_atom_site_fract_y
_atom_site_fract_z
_atom_site_U_iso_or_equiv
_atom_site_adp_type
_atom_site_calc_flag
_atom_site_refinement_flags
_atom_site_occupancy
C C1 0.1128(3) 0.31555(9) 0.84258(10) 0.0400(4) Uani d . 1
C C2 -0.0922(3) 0.30052(9) 0.77329(10) 0.0417(4) Uani d . 1
H H2 -0.1385 0.2449 0.7566 0.05 Uiso calc R 1
C C3 -0.2253(3) 0.36785(9) 0.72985(11) 0.0422(4) Uani d . 1
C C4 -0.1639(3) 0.45178(9) 0.75505(11) 0.0439(4) Uani d . 1
C C5 0.0395(4) 0.46744(9) 0.82433(12) 0.0460(4) Uani d . 1
C C6 0.1769(3) 0.39949(10) 0.86676(11) 0.0450(4) Uani d . 1
H H6 0.3144 0.4101 0.9123 0.054 Uiso calc R 1
C C7 0.2589(3) 0.24495(9) 0.88967(10) 0.0413(4) Uani d . 1
H H7 0.4081 0.2589 0.9296 0.05 Uiso calc R 1
C C8 0.1974(4) 0.16314(10) 0.88047(12) 0.0486(4) Uani d . 1
H H8 0.0552 0.1487 0.838 0.058 Uiso calc R 1
C C9 0.3348(3) 0.09384(9) 0.93153(11) 0.0426(4) Uani d . 1
O O10 0.5429(3) 0.11329(7) 0.98707(8) 0.0537(4) Uani d . 1
H H10 0.624(5) 0.0644(15) 1.0186(18) 0.105(8) Uiso d . 1
O O11 0.2461(3) 0.01919(7) 0.92176(8) 0.0531(3) Uani d . 1
O O12 0.0836(3) 0.55226(7) 0.84573(10) 0.0639(4) Uani d . 1
C C13 0.2995(4) 0.57160(11) 0.91121(15) 0.0680(6) Uani d . 1
H H13A 0.2589 0.545 0.9706 0.102 Uiso calc R 1
H H13B 0.3106 0.6323 0.9196 0.102 Uiso calc R 1
H H13C 0.4758 0.5507 0.888 0.102 Uiso calc R 1
O O14 -0.2980(3) 0.51872(7) 0.71392(10) 0.0575(4) Uani d . 1
H H14 -0.426(6) 0.4982(14) 0.6747(17) 0.091(8) Uiso d . 1
O O15 -0.4265(3) 0.36103(7) 0.66051(8) 0.0532(3) Uani d . 1
C C16 -0.4947(4) 0.27804(10) 0.62862(12) 0.0542(5) Uani d . 1
H H16A -0.33 0.2515 0.603 0.081 Uiso calc R 1
H H16B -0.6379 0.2815 0.5807 0.081 Uiso calc R 1
H H16C -0.5626 0.2447 0.6806 0.081 Uiso calc R 1

loop_
_atom_site_aniso_label
_atom_site_aniso_U_11
_atom_site_aniso_U_22
_atom_site_aniso_U_33
_atom_site_aniso_U_12
_atom_site_aniso_U_13
_atom_site_aniso_U_23
C1 0.0419(9) 0.0354(8) 0.0428(8) 0.0015(7) -0.0042(7) 0.0048(6)
C2 0.0463(10) 0.0319(8) 0.0469(9) -0.0003(7) -0.0067(7) 0.0028(7)
C3 0.0396(9) 0.0400(9) 0.0469(9) 0.0014(7) -0.0067(7) 0.0036(7)
C4 0.0444(9) 0.0354(9) 0.0517(10) 0.0057(7) -0.0074(7) 0.0069(7)
C5 0.0483(10) 0.0326(8) 0.0570(10) 0.0013(7) -0.0076(8) 0.0005(7)
C6 0.0471(9) 0.0387(9) 0.0491(9) 0.0004(7) -0.0117(7) 0.0019(7)
C7 0.0449(9) 0.0361(9) 0.0428(9) 0.0003(7) -0.0081(7) 0.0028(6)
C8 0.0547(10) 0.0380(9) 0.0528(10) -0.0013(7) -0.0199(8) 0.0050(7)
C9 0.0467(9) 0.0349(8) 0.0461(9) -0.0005(7) -0.0106(7) 0.0028(7)
O10 0.0600(8) 0.0376(6) 0.0632(8) -0.0025(5) -0.0283(6) 0.0063(5)
O11 0.0596(8) 0.0331(6) 0.0664(8) -0.0048(5) -0.0226(6) 0.0080(5)
O12 0.0689(9) 0.0319(6) 0.0903(10) 0.0037(6) -0.0352(7) -0.0008(6)
C13 0.0752(14) 0.0398(10) 0.0887(14) 0.0005(9) -0.0311(11) -0.0073(9)
O14 0.0601(8) 0.0357(6) 0.0763(9) 0.0063(6) -0.0271(7) 0.0062(6)
O15 0.0573(8) 0.0411(6) 0.0610(7) 0.0023(5) -0.0236(6) 0.0029(5)
C16 0.0632(12) 0.0474(10) 0.0516(10) 0.0009(8) -0.0168(8) -0.0030(8)

loop_
_atom_type_symbol
_atom_type_description
_atom_type_scat_dispersion_real
_atom_type_scat_dispersion_imag
_atom_type_scat_source
C C 0.0033 0.0016 'International Tables Vol C Tables 4.2.6.8 and 6.1.1.4'
H H 0.0000 0.0000 'International Tables Vol C Tables 4.2.6.8 and 6.1.1.4'
O O 0.0106 0.0060 'International Tables Vol C Tables 4.2.6.8 and 6.1.1.4'

loop_
_geom_angle_atom_site_label_1
_geom_angle_atom_site_label_2
_geom_angle_atom_site_label_3
_geom_angle
C6 C1 C2 118.81(13)
C6 C1 C7 119.99(13)
C2 C1 C7 121.20(14)
C3 C2 C1 120.09(14)
C3 C2 H2 120.0
C1 C2 H2 120.0
O15 C3 C2 125.31(13)
O15 C3 C4 113.65(13)
C2 C3 C4 121.04(14)
O14 C4 C5 119.16(14)
O14 C4 C3 121.54(15)
C5 C4 C3 119.30(13)
O12 C5 C6 125.16(14)
O12 C5 C4 115.33(12)
C6 C5 C4 119.51(14)
C5 C6 C1 121.24(14)
C5 C6 H6 119.4
C1 C6 H6 119.4
C8 C7 C1 125.77(14)
C8 C7 H7 117.1
C1 C7 H7 117.1
C7 C8 C9 125.21(15)
C7 C8 H8 117.4
C9 C8 H8 117.4
O11 C9 O10 122.84(13)
O11 C9 C8 119.54(14)
O10 C9 C8 117.60(13)
C9 O10 H10 113.1(15)
C5 O12 C13 117.40(12)
O12 C13 H13A 109.5
O12 C13 H13B 109.5
H13A C13 H13B 109.5
O12 C13 H13C 109.5
H13A C13 H13C 109.5
H13B C13 H13C 109.5
C4 O14 H14 107.9(15)
C3 O15 C16 117.26(11)
O15 C16 H16A 109.5
O15 C16 H16B 109.5
H16A C16 H16B 109.5
O15 C16 H16C 109.5
H16A C16 H16C 109.5
H16B C16 H16C 109.5

loop_
_geom_bond_atom_site_label_1
_geom_bond_atom_site_label_2
_geom_bond_distance
C1 C6 1.393(2)
C1 C2 1.399(2)
C1 C7 1.465(2)
C2 C3 1.374(2)
C2 H2 0.93
C3 O15 1.3704(19)
C3 C4 1.394(2)
C4 O14 1.3577(17)
C4 C5 1.395(2)
C5 O12 1.3801(18)
C5 C6 1.385(2)
C6 H6 0.93
C7 C8 1.322(2)
C7 H7 0.93
C8 C9 1.457(2)
C8 H8 0.93
C9 O11 1.2518(18)
C9 O10 1.2965(17)
O10 H10 0.97(2)
O12 C13 1.412(2)
C13 H13A 0.96
C13 H13B 0.96
C13 H13C 0.96
O14 H14 0.88(3)
O15 C16 1.4149(19)
C16 H16A 0.96
C16 H16B 0.96
C16 H16C 0.96

loop_
_geom_hbond_atom_site_label_D
_geom_hbond_atom_site_label_H
_geom_hbond_atom_site_label_A
_geom_hbond_site_symmetry_A
_geom_hbond_distance_DH
_geom_hbond_distance_HA
_geom_hbond_distance_DA
_geom_hbond_angle_DHA
O10 H10 O11 3_657 0.97(2) 1.68(2) 2.6410(15) 177.(2)
O14 H14 O11 2_456 0.88(3) 2.07(3) 2.8594(17) 149.(2)
O14 H14 O15 . 0.88(3) 2.16(2) 2.6561(17) 115.1(19)

loop_
_geom_torsion_atom_site_label_1
_geom_torsion_atom_site_label_2
_geom_torsion_atom_site_label_3
_geom_torsion_atom_site_label_4
_geom_torsion
C6 C1 C2 C3 0.5(2)
C7 C1 C2 C3 -179.70(15)
C1 C2 C3 O15 179.21(15)
C1 C2 C3 C4 -1.4(2)
O15 C3 C4 O14 0.8(2)
C2 C3 C4 O14 -178.68(15)
O15 C3 C4 C5 -179.41(15)
C2 C3 C4 C5 1.1(2)
O14 C4 C5 O12 0.7(2)
C3 C4 C5 O12 -179.08(15)
O14 C4 C5 C6 179.86(15)
C3 C4 C5 C6 0.1(3)
O12 C5 C6 C1 178.08(16)
C4 C5 C6 C1 -1.0(3)
C2 C1 C6 C5 0.7(2)
C7 C1 C6 C5 -179.14(15)
C6 C1 C7 C8 172.44(17)
C2 C1 C7 C8 -7.4(3)
C1 C7 C8 C9 -176.56(15)
C7 C8 C9 O11 175.21(17)
C7 C8 C9 O10 -3.5(3)
C6 C5 O12 C13 4.7(3)
C4 C5 O12 C13 -176.19(18)
C2 C3 O15 C16 -2.5(3)
C4 C3 O15 C16 178.00(14)
